data_4083139
loop_
_publ_author_name
'Wehmschulte, Rudolf J.'
'Laali, Kenneth K.'
'Borosky, Gabriela L.'
'Powell, Douglas R.'

_publ_section_title
;
 Synthesis and Structure of the First Bridgehead Silylium Ion
;
_journal_issue 9
_journal_name_full Organometallics
_journal_page_first 2146
_journal_paper_doi 10.1021/om5003792
_journal_volume 33
_journal_year 2014
_chemical_formula_moiety 'C H B11 Cl11, C16 H21 D8 Si4, 2(C7 D8)'
_chemical_formula_sum 'C31 H22 B11 Cl11 D24 Si4'
_chemical_formula_weight 1064.04
_space_group_crystal_system triclinic
_space_group_IT_number 2
_space_group_name_Hall '-P 1'
_space_group_name_H-M_alt 'P -1'
_symmetry_space_group_name_Hall '-P 1'
_symmetry_space_group_name_H-M 'P -1'
_atom_sites_solution_hydrogens mixed
_atom_sites_solution_primary difmap
_atom_sites_solution_secondary direct
_audit_creation_method SHELXL-2013
_cell_angle_alpha 87.196(2)
_cell_angle_beta 88.956(2)
_cell_angle_gamma 73.794(2)
_cell_formula_units_Z 2
_cell_length_a 10.5600(6)
_cell_length_b 12.1947(7)
_cell_length_c 19.6336(11)
_cell_measurement_reflns_used 6408
_cell_measurement_temperature 100(2)
_cell_measurement_theta_max 28.28
_cell_measurement_theta_min 2.26
_cell_volume 2424.9(2)
_computing_cell_refinement 'SAINT (Bruker, 2007)'
_computing_data_collection 'SMART (Bruker, 2007)'
_computing_data_reduction 'SAINT (Bruker, 2007)'
_computing_molecular_graphics 'SHELXL-2013 (Sheldrick, 2013)'
_computing_publication_material 'SHELXL-2013 (Sheldrick, 2013)'
_computing_structure_refinement 'SHELXL-2013 (Sheldrick, 2013)'
_computing_structure_solution 'SHELXL-2013 (Sheldrick, 2013)'
_diffrn_ambient_temperature 100(2)
_diffrn_measured_fraction_theta_full 0.999
_diffrn_measured_fraction_theta_max 0.995
_diffrn_measurement_device_type 'CCD Bruker APEX'
_diffrn_measurement_method '\f and \w scans'
_diffrn_radiation_type MoK\a
_diffrn_radiation_wavelength 0.71073
_diffrn_reflns_av_R_equivalents 0.0301
_diffrn_reflns_av_unetI/netI 0.0305
_diffrn_reflns_Laue_measured_fraction_full 0.999
_diffrn_reflns_Laue_measured_fraction_max 0.995
_diffrn_reflns_limit_h_max 14
_diffrn_reflns_limit_h_min -14
_diffrn_reflns_limit_k_max 16
_diffrn_reflns_limit_k_min -16
_diffrn_reflns_limit_l_max 26
_diffrn_reflns_limit_l_min -26
_diffrn_reflns_number 45564
_diffrn_reflns_point_group_measured_fraction_full 0.999
_diffrn_reflns_point_group_measured_fraction_max 0.995
_diffrn_reflns_theta_full 25.242
_diffrn_reflns_theta_max 28.320
_diffrn_reflns_theta_min 1.741
_exptl_absorpt_coefficient_mu 0.755
_exptl_absorpt_correction_T_max 0.851
_exptl_absorpt_correction_T_min 0.695
_exptl_absorpt_correction_type multi-scan
_exptl_absorpt_process_details 'SADABS (Bruker, 2002)'
_exptl_crystal_colour yellow
_exptl_crystal_density_diffrn 1.457
_exptl_crystal_description block
_exptl_crystal_F_000 1060
_exptl_crystal_size_max 0.520
_exptl_crystal_size_mid 0.240
_exptl_crystal_size_min 0.220
_refine_diff_density_max 0.642
_refine_diff_density_min -0.355
_refine_diff_density_rms 0.070
_refine_ls_extinction_method none
_refine_ls_goodness_of_fit_ref 1.000
_refine_ls_hydrogen_treatment constr
_refine_ls_matrix_type full
_refine_ls_number_parameters 578
_refine_ls_number_reflns 12038
_refine_ls_number_restraints 112
_refine_ls_restrained_S_all 1.001
_refine_ls_R_factor_all 0.0540
_refine_ls_R_factor_gt 0.0381
_refine_ls_shift/su_max 0.001
_refine_ls_shift/su_mean 0.000
_refine_ls_structure_factor_coef Fsqd
_refine_ls_weighting_details 'w=1/[\s^2^(Fo^2^)+(0.0530P)^2^+2.0000P] where P=(Fo^2^+2Fc^2^)/3'
_refine_ls_weighting_scheme calc
_refine_ls_wR_factor_gt 0.0966
_refine_ls_wR_factor_ref 0.1051
_reflns_Friedel_coverage 0.000
_reflns_number_gt 9514
_reflns_number_total 12038
_reflns_threshold_expression 'I > 2\s(I)'
_cod_data_source_file om5003792_si_002.cif
_cod_data_source_block 13179
_cod_depositor_comments
;Adding full bibliography for 4083139.cif.

The following automatic conversions were performed:

data name '_iucr_refine_instruction_details' was replaced with
'_iucr_refine_instructions_details' as specified in the replacement
file 'data/replacement-values/replacement_tags.lst'.

Automatic conversion script
Id: cif_correct_tags 9268 2022-04-12 08:56:07Z antanas 
;
_cod_database_code 4083139
_shelx_space_group_comment
; 
The symmetry employed for this shelxl refinement is uniquely defined 
by the following loop, which should always be used as a source of 
symmetry information in preference to the above space-group names. 
They are only intended as comments. 
;
_shelx_estimated_absorpt_t_min 0.695
_shelx_estimated_absorpt_t_max 0.851
_shelxl_version_number 2013-3

loop_
_space_group_symop_operation_xyz
'x, y, z'
'-x, -y, -z'

loop_
_atom_site_label
_atom_site_type_symbol
_atom_site_fract_x
_atom_site_fract_y
_atom_site_fract_z
_atom_site_U_iso_or_equiv
_atom_site_adp_type
_atom_site_occupancy
_atom_site_site_symmetry_order
_atom_site_calc_flag
_atom_site_refinement_flags_posn
_atom_site_refinement_flags_adp
_atom_site_refinement_flags_occupancy
_atom_site_disorder_assembly
_atom_site_disorder_group
Si1 Si 0.78822(6) 0.80185(5) 0.30583(3) 0.02080(12) Uani 1 1 d . . . . .
Si2 Si 0.76050(6) 0.95212(5) 0.42657(3) 0.02215(13) Uani 1 1 d . . . . .
Si3 Si 0.69692(6) 0.71550(5) 0.44039(3) 0.02130(13) Uani 1 1 d . . . . .
Si4 Si 0.98811(6) 0.72491(5) 0.41856(3) 0.02073(12) Uani 1 1 d . . . . .
C1 C 0.7432(2) 0.95117(17) 0.33049(11) 0.0227(4) Uani 1 1 d . . . . .
H1A H 0.6512 0.9902 0.3169 0.027 Uiso 1 1 calc R U . . .
H1B H 0.8019 0.9921 0.3074 0.027 Uiso 1 1 calc R U . . .
C2 C 0.6789(2) 0.72156(18) 0.34415(11) 0.0226(4) Uani 1 1 d . . . . .
H2A H 0.7031 0.6432 0.3273 0.027 Uiso 1 1 calc R U . . .
H2B H 0.5863 0.7598 0.3313 0.027 Uiso 1 1 calc R U . . .
C3 C 0.9629(2) 0.72953(18) 0.32244(11) 0.0215(4) Uani 1 1 d . . . . .
H3A H 1.0195 0.7720 0.2987 0.026 Uiso 1 1 calc R U . . .
H3B H 0.9863 0.6510 0.3058 0.026 Uiso 1 1 calc R U . . .
C4 C 0.6540(2) 0.86685(18) 0.46719(12) 0.0238(4) Uani 1 1 d . . . . .
H4A H 0.6621 0.8665 0.5174 0.029 Uiso 1 1 calc R U . . .
H4B H 0.5608 0.9049 0.4554 0.029 Uiso 1 1 calc R U . . .
C5 C 0.9366(2) 0.87606(18) 0.44583(11) 0.0230(4) Uani 1 1 d . . . . .
H5A H 0.9507 0.8761 0.4955 0.028 Uiso 1 1 calc R U . . .
H5B H 0.9935 0.9186 0.4226 0.028 Uiso 1 1 calc R U . . .
C6 C 0.8755(2) 0.64547(18) 0.45874(11) 0.0232(4) Uani 1 1 d . . . . .
H6A H 0.8887 0.6392 0.5087 0.028 Uiso 1 1 calc R U . . .
H6B H 0.8996 0.5671 0.4419 0.028 Uiso 1 1 calc R U . . .
C7 C 0.7105(3) 1.10207(19) 0.45452(14) 0.0321(5) Uani 1 1 d . . . . .
H7A H 0.6182 1.1382 0.4422 0.048 Uiso 1 1 d R U . . .
H7B H 0.7667 1.1449 0.4320 0.048 Uiso 1 1 d R U . . .
H7C H 0.7202 1.1020 0.5041 0.048 Uiso 1 1 d R U . . .
C8 C 0.5860(2) 0.63435(19) 0.47962(12) 0.0261(5) Uani 1 1 d . . . . .
H8A H 0.5951 0.6302 0.5293 0.039 Uiso 1 1 d R U . . .
H8B H 0.6102 0.5569 0.4627 0.039 Uiso 1 1 d R U . . .
H8C H 0.4944 0.6734 0.4674 0.039 Uiso 1 1 d R U . . .
C9 C 1.1637(2) 0.6529(2) 0.43962(13) 0.0305(5) Uani 1 1 d . . . . .
H9A H 1.1744 0.6452 0.4893 0.046 Uiso 1 1 d R U . . .
H9B H 1.2195 0.6986 0.4200 0.046 Uiso 1 1 d R U . . .
H9C H 1.1896 0.5769 0.4207 0.046 Uiso 1 1 d R U . . .
C1S C 0.9738(2) 0.77234(19) 0.12545(12) 0.0257(5) Uani 1 1 d . . . . .
C2S C 0.9308(2) 0.67974(19) 0.15051(12) 0.0290(5) Uani 1 1 d . . . . .
D2S D 0.9848 0.6042 0.1446 0.035 Uiso 1 1 calc R U . . .
C3S C 0.8114(2) 0.6962(2) 0.18368(12) 0.0292(5) Uani 1 1 d . . . . .
D3S D 0.7816 0.6321 0.1981 0.035 Uiso 1 1 calc R U . . .
C4S C 0.7337(2) 0.8067(2) 0.19623(12) 0.0285(5) Uani 1 1 d . . . . .
D4S D 0.6461 0.8248 0.2107 0.034 Uiso 1 1 d R U . . .
C5S C 0.7753(2) 0.9012(2) 0.17003(12) 0.0282(5) Uani 1 1 d . . . . .
D5S D 0.7216 0.9769 0.1761 0.034 Uiso 1 1 calc R U . . .
C6S C 0.8939(2) 0.88363(19) 0.13568(12) 0.0259(5) Uani 1 1 d . . . . .
D6S D 0.9219 0.9474 0.1187 0.031 Uiso 1 1 calc R U . . .
C7S C 1.1015(3) 0.7537(2) 0.08742(14) 0.0345(5) Uani 1 1 d . . . . .
D7S1 D 1.1712 0.6980 0.1132 0.052 Uiso 1 1 d R U . . .
D7S2 D 1.1242 0.8262 0.0816 0.052 Uiso 1 1 d R U . . .
D7S3 D 1.0928 0.7248 0.0426 0.052 Uiso 1 1 d R U . . .
Cl2 Cl 0.24142(6) 0.46181(5) 0.19264(3) 0.02891(12) Uani 1 1 d . . . . .
Cl3 Cl 0.50364(5) 0.20642(5) 0.22199(3) 0.02665(12) Uani 1 1 d . . . . .
Cl4 Cl 0.41852(5) -0.02087(5) 0.14450(3) 0.02872(12) Uani 1 1 d . . . . .
Cl5 Cl 0.10607(6) 0.09025(5) 0.06541(3) 0.02880(12) Uani 1 1 d . . . . .
Cl6 Cl -0.00805(6) 0.38679(5) 0.09320(3) 0.03048(13) Uani 1 1 d . . . . .
Cl7 Cl 0.26194(6) 0.31400(5) 0.36108(3) 0.02926(12) Uani 1 1 d . . . . .
Cl8 Cl 0.37436(6) 0.00402(5) 0.33330(3) 0.02968(13) Uani 1 1 d . . . . .
Cl9 Cl 0.12604(5) -0.07033(4) 0.23414(3) 0.02675(12) Uani 1 1 d . . . . .
Cl10 Cl -0.14608(5) 0.18837(5) 0.20011(3) 0.02853(12) Uani 1 1 d . . . . .
Cl11 Cl -0.06108(5) 0.42711(5) 0.28075(3) 0.02964(13) Uani 1 1 d . . . . .
Cl12 Cl 0.02275(6) 0.14223(5) 0.36443(3) 0.03147(13) Uani 1 1 d . . . . .
C1A C 0.2477(2) 0.22425(17) 0.14850(11) 0.0194(4) Uani 1 1 d . . . . .
H1AA H 0.2974 0.2429 0.1002 0.023 Uiso 1 1 calc R U . . .
B2 B 0.2064(2) 0.32950(19) 0.20634(12) 0.0196(5) Uani 1 1 d . . . . .
B3 B 0.3380(2) 0.2019(2) 0.22230(12) 0.0196(4) Uani 1 1 d . . . . .
B4 B 0.2957(2) 0.0877(2) 0.18370(13) 0.0203(5) Uani 1 1 d . . . . .
B5 B 0.1385(2) 0.14320(19) 0.14395(12) 0.0198(5) Uani 1 1 d . . . . .
B6 B 0.0826(2) 0.29271(19) 0.15778(13) 0.0211(5) Uani 1 1 d . . . . .
B7 B 0.2193(2) 0.2541(2) 0.28709(12) 0.0203(5) Uani 1 1 d . . . . .
B8 B 0.2748(2) 0.1040(2) 0.27328(12) 0.0203(5) Uani 1 1 d . . . . .
B9 B 0.1518(2) 0.06752(19) 0.22451(12) 0.0196(5) Uani 1 1 d . . . . .
B10 B 0.0196(2) 0.19427(19) 0.20826(13) 0.0208(5) Uani 1 1 d . . . . .
B11 B 0.0610(2) 0.31023(19) 0.24697(13) 0.0206(5) Uani 1 1 d . . . . .
B12 B 0.1034(2) 0.1712(2) 0.28819(13) 0.0213(5) Uani 1 1 d . . . . .
C1T C 0.5519(2) 0.47854(19) 0.28913(12) 0.0250(5) Uani 1 1 d . . . . .
C2T C 0.5926(2) 0.4898(2) 0.22222(13) 0.0292(5) Uani 1 1 d . . . . .
D2T D 0.6635 0.4320 0.2042 0.035 Uiso 1 1 calc R U . . .
C3T C 0.5296(3) 0.5860(2) 0.18124(14) 0.0363(6) Uani 1 1 d . . . . .
D3T D 0.5581 0.5936 0.1355 0.044 Uiso 1 1 calc R U . . .
C4T C 0.4256(3) 0.6701(2) 0.20720(16) 0.0389(6) Uani 1 1 d . . . . .
D4T D 0.3831 0.7357 0.1795 0.047 Uiso 1 1 calc R U . . .
C5T C 0.3842(2) 0.6580(2) 0.27357(15) 0.0367(6) Uani 1 1 d . . . . .
D5T D 0.3126 0.7153 0.2915 0.044 Uiso 1 1 calc R U . . .
C6T C 0.4460(2) 0.5632(2) 0.31398(14) 0.0320(5) Uani 1 1 d . . . . .
D6T D 0.4160 0.5555 0.3594 0.038 Uiso 1 1 calc R U . . .
C7T C 0.6200(2) 0.3764(2) 0.33521(13) 0.0310(5) Uani 1 1 d . . . . .
D7T1 D 0.6531 0.4029 0.3758 0.046 Uiso 1 1 d R U . . .
D7T2 D 0.6938 0.3267 0.3106 0.046 Uiso 1 1 d R U . . .
D7T3 D 0.5570 0.3336 0.3490 0.046 Uiso 1 1 d R U . . .
C1U C 0.5325(6) 0.2235(6) 0.0247(3) 0.0400(14) Uani 0.646(12) 1 d . U P A 1
C2U C 0.4285(9) 0.1983(7) -0.0090(4) 0.0428(16) Uani 0.646(12) 1 d . U P A 1
D2U D 0.4380 0.1232 -0.0236 0.051 Uiso 0.646(12) 1 calc R U P A 1
C3U C 0.3144(8) 0.2814(10) -0.0207(4) 0.057(2) Uani 0.646(12) 1 d . U P A 1
D3U D 0.2444 0.2630 -0.0430 0.068 Uiso 0.646(12) 1 calc R U P A 1
C4U C 0.2963(7) 0.3938(9) -0.0010(4) 0.060(2) Uani 0.646(12) 1 d . U P A 1
D4U D 0.2166 0.4518 -0.0104 0.072 Uiso 0.646(12) 1 calc R U P A 1
C5U C 0.3955(8) 0.4155(6) 0.0314(5) 0.057(2) Uani 0.646(12) 1 d . U P A 1
D5U D 0.3838 0.4909 0.0459 0.069 Uiso 0.646(12) 1 calc R U P A 1
C6U C 0.5140(7) 0.3360(6) 0.0454(4) 0.0398(13) Uani 0.646(12) 1 d . U P A 1
D6U D 0.5819 0.3563 0.0684 0.048 Uiso 0.646(12) 1 calc R U P A 1
C7U C 0.6570(6) 0.1359(6) 0.0383(4) 0.0620(19) Uani 0.646(12) 1 d . U P A 1
D7U1 D 0.6387 0.0666 0.0582 0.093 Uiso 0.646(12) 1 d R U P A 1
D7U2 D 0.7094 0.1642 0.0703 0.093 Uiso 0.646(12) 1 d R U P A 1
D7U3 D 0.7062 0.1182 -0.0045 0.093 Uiso 0.646(12) 1 d R U P A 1
C1U' C 0.5293(9) 0.2551(13) 0.0290(5) 0.063(4) Uani 0.354(12) 1 d D U P A 2
C2U' C 0.4624(11) 0.1895(9) -0.0045(6) 0.047(4) Uani 0.354(12) 1 d D U P A 2
D2U' D 0.5045 0.1114 -0.0119 0.057 Uiso 0.354(12) 1 calc R U P A 2
C3U' C 0.3335(10) 0.2395(8) -0.0269(6) 0.037(3) Uani 0.354(12) 1 d D U P A 2
D3U' D 0.2878 0.1951 -0.0496 0.045 Uiso 0.354(12) 1 calc R U P A 2
C4U' C 0.2716(9) 0.3543(8) -0.0162(4) 0.036(2) Uani 0.354(12) 1 d D U P A 2
D4U' D 0.1840 0.3879 -0.0316 0.044 Uiso 0.354(12) 1 calc R U P A 2
C5U' C 0.3382(15) 0.4198(7) 0.0173(5) 0.053(3) Uani 0.354(12) 1 d D U P A 2
D5U' D 0.2962 0.4980 0.0246 0.064 Uiso 0.354(12) 1 calc R U P A 2
C6U' C 0.4673(14) 0.3697(12) 0.0401(5) 0.059(4) Uani 0.354(12) 1 d D U P A 2
D6U' D 0.5127 0.4140 0.0631 0.070 Uiso 0.354(12) 1 calc R U P A 2
C7U' C 0.6669(10) 0.202(2) 0.0530(6) 0.103(6) Uani 0.354(12) 1 d D U P A 2
D7U4 D 0.6680 0.1403 0.0868 0.155 Uiso 0.354(12) 1 d R U P A 2
D7U5 D 0.7002 0.2602 0.0736 0.155 Uiso 0.354(12) 1 d R U P A 2
D7U6 D 0.7231 0.1715 0.0141 0.155 Uiso 0.354(12) 1 d R U P A 2

loop_
_atom_site_aniso_label
_atom_site_aniso_U_11
_atom_site_aniso_U_22
_atom_site_aniso_U_33
_atom_site_aniso_U_23
_atom_site_aniso_U_13
_atom_site_aniso_U_12
Si1 0.0184(3) 0.0220(3) 0.0219(3) 0.0016(2) -0.0006(2) -0.0060(2)
Si2 0.0203(3) 0.0193(3) 0.0260(3) -0.0018(2) 0.0033(2) -0.0042(2)
Si3 0.0185(3) 0.0212(3) 0.0242(3) 0.0012(2) 0.0021(2) -0.0060(2)
Si4 0.0159(3) 0.0224(3) 0.0227(3) -0.0001(2) -0.0001(2) -0.0036(2)
C1 0.0196(10) 0.0213(10) 0.0263(11) 0.0015(8) 0.0005(8) -0.0045(8)
C2 0.0191(10) 0.0251(10) 0.0242(11) 0.0022(8) 0.0000(8) -0.0076(8)
C3 0.0181(10) 0.0218(10) 0.0241(11) -0.0004(8) 0.0011(8) -0.0049(8)
C4 0.0208(11) 0.0234(10) 0.0262(11) -0.0006(8) 0.0040(9) -0.0050(8)
C5 0.0223(11) 0.0241(10) 0.0231(11) -0.0020(8) 0.0001(8) -0.0072(8)
C6 0.0234(11) 0.0219(10) 0.0231(11) 0.0022(8) 0.0005(9) -0.0047(8)
C7 0.0322(13) 0.0230(11) 0.0404(14) -0.0042(10) 0.0095(11) -0.0068(9)
C8 0.0251(11) 0.0289(11) 0.0265(12) 0.0001(9) 0.0040(9) -0.0117(9)
C9 0.0208(11) 0.0349(12) 0.0334(13) 0.0010(10) -0.0019(10) -0.0040(9)
C1S 0.0251(11) 0.0297(11) 0.0226(11) -0.0037(9) -0.0040(9) -0.0077(9)
C2S 0.0366(13) 0.0225(10) 0.0265(12) -0.0029(9) -0.0065(10) -0.0053(9)
C3S 0.0376(13) 0.0309(12) 0.0238(12) 0.0032(9) -0.0085(10) -0.0176(10)
C4S 0.0241(11) 0.0368(12) 0.0245(12) 0.0050(9) -0.0047(9) -0.0090(10)
C5S 0.0285(12) 0.0276(11) 0.0259(12) 0.0024(9) -0.0055(9) -0.0040(9)
C6S 0.0284(12) 0.0248(11) 0.0248(11) 0.0019(9) -0.0038(9) -0.0082(9)
C7S 0.0294(13) 0.0385(13) 0.0337(14) -0.0043(10) 0.0023(11) -0.0061(10)
Cl2 0.0296(3) 0.0233(2) 0.0364(3) -0.0002(2) -0.0020(2) -0.0117(2)
Cl3 0.0172(2) 0.0313(3) 0.0325(3) 0.0005(2) 0.0000(2) -0.0088(2)
Cl4 0.0239(3) 0.0244(3) 0.0342(3) -0.0046(2) 0.0061(2) -0.0005(2)
Cl5 0.0374(3) 0.0275(3) 0.0232(3) -0.0041(2) -0.0056(2) -0.0109(2)
Cl6 0.0332(3) 0.0223(2) 0.0346(3) 0.0051(2) -0.0144(2) -0.0056(2)
Cl7 0.0326(3) 0.0383(3) 0.0215(3) -0.0067(2) -0.0007(2) -0.0166(2)
Cl8 0.0252(3) 0.0329(3) 0.0291(3) 0.0106(2) -0.0072(2) -0.0066(2)
Cl9 0.0269(3) 0.0191(2) 0.0355(3) 0.0026(2) -0.0024(2) -0.0089(2)
Cl10 0.0161(2) 0.0250(3) 0.0451(3) -0.0048(2) -0.0031(2) -0.00613(19)
Cl11 0.0220(3) 0.0236(3) 0.0425(3) -0.0105(2) 0.0059(2) -0.0038(2)
Cl12 0.0318(3) 0.0400(3) 0.0257(3) -0.0011(2) 0.0095(2) -0.0158(2)
C1A 0.0192(10) 0.0185(9) 0.0203(10) 0.0003(7) 0.0001(8) -0.0052(8)
B2 0.0174(11) 0.0190(10) 0.0235(12) -0.0008(9) -0.0010(9) -0.0068(8)
B3 0.0155(11) 0.0230(11) 0.0205(11) 0.0013(9) -0.0006(9) -0.0060(9)
B4 0.0184(11) 0.0190(10) 0.0228(12) -0.0015(9) 0.0017(9) -0.0040(8)
B5 0.0211(11) 0.0194(10) 0.0195(11) 0.0000(8) -0.0037(9) -0.0065(9)
B6 0.0197(11) 0.0176(10) 0.0254(12) 0.0004(9) -0.0041(9) -0.0042(9)
B7 0.0183(11) 0.0241(11) 0.0186(11) -0.0013(9) 0.0005(9) -0.0062(9)
B8 0.0177(11) 0.0218(11) 0.0210(11) 0.0034(9) -0.0019(9) -0.0054(9)
B9 0.0189(11) 0.0173(10) 0.0225(12) 0.0014(8) 0.0006(9) -0.0053(8)
B10 0.0165(11) 0.0179(10) 0.0282(13) -0.0012(9) -0.0018(9) -0.0049(8)
B11 0.0176(11) 0.0182(10) 0.0260(12) -0.0036(9) 0.0011(9) -0.0044(8)
B12 0.0180(11) 0.0251(11) 0.0222(12) -0.0012(9) 0.0010(9) -0.0083(9)
C1T 0.0184(10) 0.0252(11) 0.0328(12) -0.0065(9) -0.0010(9) -0.0076(8)
C2T 0.0225(11) 0.0294(11) 0.0366(14) -0.0029(10) 0.0027(10) -0.0085(9)
C3T 0.0342(14) 0.0419(14) 0.0379(14) 0.0046(11) -0.0036(11) -0.0202(11)
C4T 0.0348(14) 0.0272(12) 0.0575(18) 0.0072(11) -0.0170(13) -0.0140(10)
C5T 0.0238(12) 0.0280(12) 0.0567(18) -0.0069(11) -0.0045(12) -0.0033(10)
C6T 0.0225(12) 0.0347(13) 0.0391(14) -0.0083(10) -0.0002(10) -0.0071(10)
C7T 0.0272(12) 0.0294(12) 0.0346(13) -0.0016(10) 0.0005(10) -0.0050(9)
C1U 0.042(3) 0.050(3) 0.028(3) 0.0014(19) 0.013(2) -0.014(2)
C2U 0.044(3) 0.070(4) 0.018(3) -0.008(2) 0.011(2) -0.022(3)
C3U 0.062(4) 0.082(6) 0.026(3) 0.008(4) 0.007(3) -0.022(3)
C4U 0.050(3) 0.075(5) 0.049(5) 0.026(4) 0.005(3) -0.014(3)
C5U 0.047(4) 0.055(3) 0.065(5) 0.018(3) 0.017(3) -0.009(3)
C6U 0.041(3) 0.043(3) 0.039(3) -0.001(2) 0.006(2) -0.018(2)
C7U 0.050(3) 0.074(4) 0.052(4) 0.007(3) 0.018(3) -0.003(3)
C1U' 0.074(7) 0.095(9) 0.031(6) 0.004(6) 0.006(5) -0.042(6)
C2U' 0.056(6) 0.056(6) 0.026(6) 0.001(4) 0.001(5) -0.009(4)
C3U' 0.057(6) 0.031(4) 0.028(5) -0.002(4) -0.007(4) -0.018(4)
C4U' 0.054(5) 0.036(5) 0.021(4) 0.002(4) 0.003(3) -0.017(4)
C5U' 0.080(9) 0.067(6) 0.029(5) -0.006(4) 0.000(6) -0.047(6)
C6U' 0.076(8) 0.086(8) 0.027(5) 0.005(6) -0.001(6) -0.046(6)
C7U' 0.076(7) 0.199(16) 0.035(6) 0.016(9) 0.004(5) -0.042(8)

loop_
_atom_type_symbol
_atom_type_description
_atom_type_scat_dispersion_real
_atom_type_scat_dispersion_imag
_atom_type_scat_source
C C 0.0033 0.0016 'International Tables Vol C Tables 4.2.6.8 and 6.1.1.4'
H H 0.0000 0.0000 'International Tables Vol C Tables 4.2.6.8 and 6.1.1.4'
B B 0.0013 0.0007 'International Tables Vol C Tables 4.2.6.8 and 6.1.1.4'
Si Si 0.0817 0.0704 'International Tables Vol C Tables 4.2.6.8 and 6.1.1.4'
Cl Cl 0.1484 0.1585 'International Tables Vol C Tables 4.2.6.8 and 6.1.1.4'
D D 0.0000 0.0000 'International Tables Vol C Tables 4.2.6.8 and 6.1.1.4'

loop_
_geom_angle_atom_site_label_1
_geom_angle_atom_site_label_2
_geom_angle_atom_site_label_3
_geom_angle
C1 Si1 C3 111.75(10)
C1 Si1 C2 112.62(10)
C3 Si1 C2 112.08(10)
C1 Si1 C4S 106.11(10)
C3 Si1 C4S 113.38(10)
C2 Si1 C4S 100.27(10)
C7 Si2 C5 113.02(11)
C7 Si2 C4 111.22(11)
C5 Si2 C4 108.46(10)
C7 Si2 C1 109.89(11)
C5 Si2 C1 106.06(10)
C4 Si2 C1 107.94(10)
C8 Si3 C4 112.55(10)
C8 Si3 C6 112.87(10)
C4 Si3 C6 108.91(10)
C8 Si3 C2 108.87(10)
C4 Si3 C2 106.90(10)
C6 Si3 C2 106.39(10)
C9 Si4 C5 111.75(11)
C9 Si4 C6 111.42(10)
C5 Si4 C6 109.21(10)
C9 Si4 C3 109.98(10)
C5 Si4 C3 107.27(10)
C6 Si4 C3 107.01(10)
Si1 C1 Si2 108.25(11)
Si1 C1 H1A 110.0
Si2 C1 H1A 110.0
Si1 C1 H1B 110.0
Si2 C1 H1B 110.0
H1A C1 H1B 108.4
Si1 C2 Si3 108.65(11)
Si1 C2 H2A 110.0
Si3 C2 H2A 110.0
Si1 C2 H2B 110.0
Si3 C2 H2B 110.0
H2A C2 H2B 108.3
Si1 C3 Si4 107.35(11)
Si1 C3 H3A 110.2
Si4 C3 H3A 110.2
Si1 C3 H3B 110.2
Si4 C3 H3B 110.2
H3A C3 H3B 108.5
Si3 C4 Si2 113.63(11)
Si3 C4 H4A 108.8
Si2 C4 H4A 108.8
Si3 C4 H4B 108.8
Si2 C4 H4B 108.8
H4A C4 H4B 107.7
Si2 C5 Si4 113.55(11)
Si2 C5 H5A 108.9
Si4 C5 H5A 108.9
Si2 C5 H5B 108.9
Si4 C5 H5B 108.9
H5A C5 H5B 107.7
Si4 C6 Si3 113.29(11)
Si4 C6 H6A 108.9
Si3 C6 H6A 108.9
Si4 C6 H6B 108.9
Si3 C6 H6B 108.9
H6A C6 H6B 107.7
Si2 C7 H7A 109.5
Si2 C7 H7B 109.5
H7A C7 H7B 109.5
Si2 C7 H7C 109.5
H7A C7 H7C 109.5
H7B C7 H7C 109.5
Si3 C8 H8A 109.5
Si3 C8 H8B 109.5
H8A C8 H8B 109.5
Si3 C8 H8C 109.5
H8A C8 H8C 109.5
H8B C8 H8C 109.5
Si4 C9 H9A 109.5
Si4 C9 H9B 109.5
H9A C9 H9B 109.5
Si4 C9 H9C 109.5
H9A C9 H9C 109.5
H9B C9 H9C 109.5
C2S C1S C6S 118.8(2)
C2S C1S C7S 120.7(2)
C6S C1S C7S 120.5(2)
C3S C2S C1S 121.0(2)
C3S C2S D2S 119.5
C1S C2S D2S 119.5
C2S C3S C4S 120.4(2)
C2S C3S D3S 119.8
C4S C3S D3S 119.8
C3S C4S C5S 118.9(2)
C3S C4S Si1 95.87(15)
C5S C4S Si1 101.12(16)
C3S C4S D4S 124.7
C5S C4S D4S 114.5
Si1 C4S D4S 87.0
C6S C5S C4S 120.0(2)
C6S C5S D5S 120.0
C4S C5S D5S 120.0
C5S C6S C1S 120.8(2)
C5S C6S D6S 119.6
C1S C6S D6S 119.6
C1S C7S D7S1 109.5
C1S C7S D7S2 109.5
D7S1 C7S D7S2 109.5
C1S C7S D7S3 109.5
D7S1 C7S D7S3 109.5
D7S2 C7S D7S3 109.5
B4 C1A B2 114.82(16)
B4 C1A B3 62.59(13)
B2 C1A B3 62.95(13)
B4 C1A B6 114.60(16)
B2 C1A B6 63.14(13)
B3 C1A B6 115.19(17)
B4 C1A B5 62.69(13)
B2 C1A B5 114.92(16)
B3 C1A B5 114.74(16)
B6 C1A B5 62.50(13)
B4 C1A H1AA 117.9
B2 C1A H1AA 117.4
B3 C1A H1AA 117.5
B6 C1A H1AA 117.5
B5 C1A H1AA 117.8
C1A B2 Cl2 122.53(16)
C1A B2 B7 104.42(16)
Cl2 B2 B7 123.82(16)
C1A B2 B11 104.21(15)
Cl2 B2 B11 124.89(16)
B7 B2 B11 60.63(13)
C1A B2 B3 58.62(13)
Cl2 B2 B3 119.93(15)
B7 B2 B3 59.77(13)
B11 B2 B3 108.15(16)
C1A B2 B6 58.60(13)
Cl2 B2 B6 121.52(15)
B7 B2 B6 108.02(16)
B11 B2 B6 59.46(14)
B3 B2 B6 107.91(16)
C1A B3 Cl3 121.34(15)
C1A B3 B7 104.30(16)
Cl3 B3 B7 125.63(16)
C1A B3 B4 58.58(13)
Cl3 B3 B4 119.85(15)
B7 B3 B4 108.08(16)
C1A B3 B8 104.60(16)
Cl3 B3 B8 124.85(15)
B7 B3 B8 60.38(13)
B4 B3 B8 60.00(13)
C1A B3 B2 58.43(13)
Cl3 B3 B2 120.76(15)
B7 B3 B2 59.81(13)
B4 B3 B2 107.79(16)
B8 B3 B2 108.17(16)
C1A B4 Cl4 121.13(16)
C1A B4 B9 104.83(16)
Cl4 B4 B9 124.70(15)
C1A B4 B3 58.83(13)
Cl4 B4 B3 120.46(16)
B9 B4 B3 108.52(17)
C1A B4 B8 104.82(16)
Cl4 B4 B8 125.38(16)
B9 B4 B8 60.45(13)
B3 B4 B8 60.02(13)
C1A B4 B5 58.88(13)
Cl4 B4 B5 119.55(16)
B9 B4 B5 59.90(13)
B3 B4 B5 108.49(16)
B8 B4 B5 108.38(17)
C1A B5 B10 104.76(16)
C1A B5 Cl5 121.21(16)
B10 B5 Cl5 125.15(16)
C1A B5 B9 104.40(16)
B10 B5 B9 60.52(13)
Cl5 B5 B9 125.23(15)
C1A B5 B6 58.73(13)
B10 B5 B6 60.07(13)
Cl5 B5 B6 120.17(15)
B9 B5 B6 108.35(17)
C1A B5 B4 58.43(12)
B10 B5 B4 108.27(17)
Cl5 B5 B4 120.19(16)
B9 B5 B4 59.79(13)
B6 B5 B4 107.97(16)
C1A B6 Cl6 121.94(16)
C1A B6 B11 104.30(16)
Cl6 B6 B11 125.53(16)
C1A B6 B10 104.43(15)
Cl6 B6 B10 123.98(16)
B11 B6 B10 60.68(14)
C1A B6 B5 58.77(13)
Cl6 B6 B5 119.33(16)
B11 B6 B5 108.13(16)
B10 B6 B5 59.60(13)
C1A B6 B2 58.26(13)
Cl6 B6 B2 121.63(15)
B11 B6 B2 59.91(14)
B10 B6 B2 108.33(17)
B5 B6 B2 107.84(16)
Cl7 B7 B3 121.23(15)
Cl7 B7 B2 120.65(15)
B3 B7 B2 60.42(13)
Cl7 B7 B12 123.09(16)
B3 B7 B12 107.60(17)
B2 B7 B12 107.47(17)
Cl7 B7 B8 122.35(15)
B3 B7 B8 59.88(13)
B2 B7 B8 108.25(17)
B12 B7 B8 59.98(13)
Cl7 B7 B11 121.72(16)
B3 B7 B11 108.01(17)
B2 B7 B11 59.81(13)
B12 B7 B11 59.60(13)
B8 B7 B11 107.89(16)
Cl8 B8 B4 121.68(16)
Cl8 B8 B3 122.08(15)
B4 B8 B3 59.98(13)
Cl8 B8 B12 122.31(16)
B4 B8 B12 107.14(16)
B3 B8 B12 107.52(16)
Cl8 B8 B9 121.25(15)
B4 B8 B9 59.63(13)
B3 B8 B9 107.84(16)
B12 B8 B9 59.82(13)
Cl8 B8 B7 122.40(16)
B4 B8 B7 107.57(16)
B3 B8 B7 59.74(13)
B12 B8 B7 60.01(13)
B9 B8 B7 108.00(16)
Cl9 B9 B4 121.15(15)
Cl9 B9 B5 121.90(16)
B4 B9 B5 60.31(13)
Cl9 B9 B12 122.47(15)
B4 B9 B12 107.56(16)
B5 B9 B12 107.39(16)
Cl9 B9 B10 122.40(15)
B4 B9 B10 107.92(16)
B5 B9 B10 59.55(13)
B12 B9 B10 59.95(14)
Cl9 B9 B8 120.96(15)
B4 B9 B8 59.92(13)
B5 B9 B8 108.28(16)
B12 B9 B8 60.07(13)
B10 B9 B8 108.36(16)
B5 B10 B6 60.33(13)
B5 B10 Cl10 120.99(16)
B6 B10 Cl10 121.72(16)
B5 B10 B12 107.68(16)
B6 B10 B12 107.39(16)
Cl10 B10 B12 122.60(16)
B5 B10 B9 59.93(13)
B6 B10 B9 108.08(16)
Cl10 B10 B9 121.35(15)
B12 B10 B9 59.94(14)
B5 B10 B11 107.81(16)
B6 B10 B11 59.56(13)
Cl10 B10 B11 122.64(15)
B12 B10 B11 59.73(13)
B9 B10 B11 107.81(16)
B6 B11 Cl11 122.02(16)
B6 B11 B12 107.64(16)
Cl11 B11 B12 121.95(16)
B6 B11 B2 60.63(14)
Cl11 B11 B2 121.45(15)
B12 B11 B2 107.57(16)
B6 B11 B10 59.76(13)
Cl11 B11 B10 122.25(16)
B12 B11 B10 59.84(13)
B2 B11 B10 108.16(17)
B6 B11 B7 108.10(17)
Cl11 B11 B7 121.26(16)
B12 B11 B7 59.97(13)
B2 B11 B7 59.57(13)
B10 B11 B7 107.94(16)
Cl12 B12 B11 121.31(16)
Cl12 B12 B9 121.26(15)
B11 B12 B9 108.49(17)
Cl12 B12 B10 120.80(16)
B11 B12 B10 60.43(13)
B9 B12 B10 60.11(13)
Cl12 B12 B8 121.73(16)
B11 B12 B8 108.59(16)
B9 B12 B8 60.11(14)
B10 B12 B8 108.52(17)
Cl12 B12 B7 121.93(16)
B11 B12 B7 60.44(13)
B9 B12 B7 108.23(17)
B10 B12 B7 108.78(17)
B8 B12 B7 60.02(13)
C2T C1T C6T 118.8(2)
C2T C1T C7T 121.4(2)
C6T C1T C7T 119.8(2)
C1T C2T C3T 120.2(2)
C1T C2T D2T 119.9
C3T C2T D2T 119.9
C4T C3T C2T 120.1(3)
C4T C3T D3T 119.9
C2T C3T D3T 119.9
C5T C4T C3T 119.6(2)
C5T C4T D4T 120.2
C3T C4T D4T 120.2
C6T C5T C4T 120.4(2)
C6T C5T D5T 119.8
C4T C5T D5T 119.8
C5T C6T C1T 120.9(3)
C5T C6T D6T 119.6
C1T C6T D6T 119.6
C1T C7T D7T1 109.5
C1T C7T D7T2 109.5
D7T1 C7T D7T2 109.5
C1T C7T D7T3 109.5
D7T1 C7T D7T3 109.5
D7T2 C7T D7T3 109.5
C2U C1U C6U 118.2(6)
C2U C1U C7U 121.3(7)
C6U C1U C7U 120.5(6)
C3U C2U C1U 119.8(7)
C3U C2U D2U 120.1
C1U C2U D2U 120.1
C2U C3U C4U 122.2(7)
C2U C3U D3U 118.9
C4U C3U D3U 118.9
C5U C4U C3U 117.1(6)
C5U C4U D4U 121.5
C3U C4U D4U 121.5
C4U C5U C6U 124.3(7)
C4U C5U D5U 117.9
C6U C5U D5U 117.9
C5U C6U C1U 118.5(6)
C5U C6U D6U 120.8
C1U C6U D6U 120.8
C1U C7U D7U1 109.5
C1U C7U D7U2 109.5
D7U1 C7U D7U2 109.5
C1U C7U D7U3 109.5
D7U1 C7U D7U3 109.5
D7U2 C7U D7U3 109.5
C6U' C1U' C2U' 120.1(6)
C6U' C1U' C7U' 120.0(5)
C2U' C1U' C7U' 119.9(5)
C3U' C2U' C1U' 119.7(6)
C3U' C2U' D2U' 120.2
C1U' C2U' D2U' 120.2
C4U' C3U' C2U' 120.3(4)
C4U' C3U' D3U' 119.8
C2U' C3U' D3U' 119.8
C3U' C4U' C5U' 120.0(5)
C3U' C4U' D4U' 120.0
C5U' C4U' D4U' 120.0
C4U' C5U' C6U' 119.7(4)
C4U' C5U' D5U' 120.1
C6U' C5U' D5U' 120.1
C1U' C6U' C5U' 120.2(5)
C1U' C6U' D6U' 119.9
C5U' C6U' D6U' 119.9
C1U' C7U' D7U4 109.5
C1U' C7U' D7U5 109.5
D7U4 C7U' D7U5 109.5
C1U' C7U' D7U6 109.5
D7U4 C7U' D7U6 109.5
D7U5 C7U' D7U6 109.5

loop_
_geom_bond_atom_site_label_1
_geom_bond_atom_site_label_2
_geom_bond_distance
Si1 C1 1.836(2)
Si1 C3 1.837(2)
Si1 C2 1.839(2)
Si1 C4S 2.231(2)
Si2 C7 1.864(2)
Si2 C5 1.868(2)
Si2 C4 1.877(2)
Si2 C1 1.899(2)
Si3 C8 1.867(2)
Si3 C4 1.873(2)
Si3 C6 1.874(2)
Si3 C2 1.898(2)
Si4 C9 1.861(2)
Si4 C5 1.873(2)
Si4 C6 1.873(2)
Si4 C3 1.906(2)
C1 H1A 0.9900
C1 H1B 0.9900
C2 H2A 0.9900
C2 H2B 0.9900
C3 H3A 0.9900
C3 H3B 0.9900
C4 H4A 0.9900
C4 H4B 0.9900
C5 H5A 0.9900
C5 H5B 0.9900
C6 H6A 0.9900
C6 H6B 0.9900
C7 H7A 0.9800
C7 H7B 0.9800
C7 H7C 0.9800
C8 H8A 0.9800
C8 H8B 0.9800
C8 H8C 0.9800
C9 H9A 0.9800
C9 H9B 0.9800
C9 H9C 0.9800
C1S C2S 1.395(3)
C1S C6S 1.406(3)
C1S C7S 1.495(3)
C2S C3S 1.377(4)
C2S D2S 0.9500
C3S C4S 1.400(3)
C3S D3S 0.9500
C4S C5S 1.416(3)
C4S D4S 0.9310
C5S C6S 1.379(3)
C5S D5S 0.9500
C6S D6S 0.9500
C7S D7S1 0.9800
C7S D7S2 0.9800
C7S D7S3 0.9800
Cl2 B2 1.760(2)
Cl3 B3 1.765(2)
Cl4 B4 1.770(2)
Cl5 B5 1.775(2)
Cl6 B6 1.769(2)
Cl7 B7 1.777(2)
Cl8 B8 1.780(2)
Cl9 B9 1.777(2)
Cl10 B10 1.781(2)
Cl11 B11 1.780(2)
Cl12 B12 1.778(3)
C1A B4 1.713(3)
C1A B2 1.714(3)
C1A B3 1.718(3)
C1A B6 1.721(3)
C1A B5 1.721(3)
C1A H1AA 1.1200
B2 B7 1.781(3)
B2 B11 1.786(3)
B2 B3 1.792(3)
B2 B6 1.798(3)
B3 B7 1.781(3)
B3 B4 1.782(3)
B3 B8 1.783(3)
B4 B9 1.777(3)
B4 B8 1.783(3)
B4 B5 1.787(3)
B5 B10 1.773(3)
B5 B9 1.779(3)
B5 B6 1.786(3)
B6 B11 1.777(4)
B6 B10 1.781(3)
B7 B12 1.792(3)
B7 B8 1.792(3)
B7 B11 1.800(3)
B8 B12 1.791(3)
B8 B9 1.792(3)
B9 B12 1.787(3)
B9 B10 1.790(3)
B10 B12 1.787(4)
B10 B11 1.798(3)
B11 B12 1.785(3)
C1T C2T 1.387(3)
C1T C6T 1.393(3)
C1T C7T 1.517(3)
C2T C3T 1.399(3)
C2T D2T 0.9500
C3T C4T 1.385(4)
C3T D3T 0.9500
C4T C5T 1.381(4)
C4T D4T 0.9500
C5T C6T 1.378(4)
C5T D5T 0.9500
C6T D6T 0.9500
C7T D7T1 0.9800
C7T D7T2 0.9800
C7T D7T3 0.9800
C1U C2U 1.405(9)
C1U C6U 1.409(8)
C1U C7U 1.463(7)
C2U C3U 1.356(10)
C2U D2U 0.9500
C3U C4U 1.402(11)
C3U D3U 0.9500
C4U C5U 1.330(11)
C4U D4U 0.9500
C5U C6U 1.375(8)
C5U D5U 0.9500
C6U D6U 0.9500
C7U D7U1 0.9800
C7U D7U2 0.9800
C7U D7U3 0.9800
C1U' C6U' 1.393(5)
C1U' C2U' 1.398(5)
C1U' C7U' 1.491(5)
C2U' C3U' 1.397(5)
C2U' D2U' 0.9500
C3U' C4U' 1.394(5)
C3U' D3U' 0.9500
C4U' C5U' 1.395(5)
C4U' D4U' 0.9500
C5U' C6U' 1.401(5)
C5U' D5U' 0.9500
C6U' D6U' 0.9500
C7U' D7U4 0.9800
C7U' D7U5 0.9800
C7U' D7U6 0.9800

loop_
_geom_torsion_atom_site_label_1
_geom_torsion_atom_site_label_2
_geom_torsion_atom_site_label_3
_geom_torsion_atom_site_label_4
_geom_torsion
C3 Si1 C1 Si2 -65.18(13)
C2 Si1 C1 Si2 62.02(14)
C4S Si1 C1 Si2 170.77(10)
C7 Si2 C1 Si1 -178.16(11)
C5 Si2 C1 Si1 59.37(13)
C4 Si2 C1 Si1 -56.71(13)
C1 Si1 C2 Si3 -63.15(14)
C3 Si1 C2 Si3 63.88(14)
C4S Si1 C2 Si3 -175.55(11)
C8 Si3 C2 Si1 179.88(11)
C4 Si3 C2 Si1 58.05(13)
C6 Si3 C2 Si1 -58.21(13)
C1 Si1 C3 Si4 63.87(13)
C2 Si1 C3 Si4 -63.63(13)
C4S Si1 C3 Si4 -176.27(9)
C8 Si3 C4 Si2 -178.27(12)
C6 Si3 C4 Si2 55.78(15)
C2 Si3 C4 Si2 -58.79(14)
C7 Si2 C4 Si3 179.13(13)
C5 Si2 C4 Si3 -55.98(15)
C1 Si2 C4 Si3 58.51(14)
C7 Si2 C5 Si4 179.63(12)
C4 Si2 C5 Si4 55.81(15)
C1 Si2 C5 Si4 -59.91(14)
C9 Si4 C5 Si2 -179.50(12)
C6 Si4 C5 Si2 -55.76(14)
C3 Si4 C5 Si2 59.88(14)
C9 Si4 C6 Si3 179.07(12)
C5 Si4 C6 Si3 55.14(15)
C3 Si4 C6 Si3 -60.67(14)
C8 Si3 C6 Si4 179.14(11)
C4 Si3 C6 Si4 -55.10(15)
C2 Si3 C6 Si4 59.81(14)
C6S C1S C2S C3S 1.1(3)
C7S C1S C2S C3S -177.9(2)
C1S C2S C3S C4S -3.5(3)
C2S C3S C4S C5S 4.5(3)
C2S C3S C4S Si1 -101.7(2)
C3S C4S C5S C6S -3.1(3)
Si1 C4S C5S C6S 100.0(2)
C4S C5S C6S C1S 0.8(3)
C2S C1S C6S C5S 0.2(3)
C7S C1S C6S C5S 179.3(2)
B4 C1A B2 Cl2 144.04(17)
B3 C1A B2 Cl2 107.70(19)
B6 C1A B2 Cl2 -109.71(19)
B5 C1A B2 Cl2 -145.99(16)
B4 C1A B2 B7 -3.7(2)
B3 C1A B2 B7 -40.04(15)
B6 C1A B2 B7 102.55(17)
B5 C1A B2 B7 66.3(2)
B4 C1A B2 B11 -66.5(2)
B3 C1A B2 B11 -102.82(17)
B6 C1A B2 B11 39.77(15)
B5 C1A B2 B11 3.5(2)
B4 C1A B2 B3 36.34(16)
B6 C1A B2 B3 142.59(16)
B5 C1A B2 B3 106.31(18)
B4 C1A B2 B6 -106.25(18)
B3 C1A B2 B6 -142.59(16)
B5 C1A B2 B6 -36.28(16)
B4 C1A B3 Cl3 108.11(19)
B2 C1A B3 Cl3 -109.18(19)
B6 C1A B3 Cl3 -145.97(16)
B5 C1A B3 Cl3 144.21(16)
B4 C1A B3 B7 -102.68(17)
B2 C1A B3 B7 40.03(15)
B6 C1A B3 B7 3.2(2)
B5 C1A B3 B7 -66.6(2)
B2 C1A B3 B4 142.71(17)
B6 C1A B3 B4 105.92(18)
B5 C1A B3 B4 36.11(17)
B4 C1A B3 B8 -40.11(15)
B2 C1A B3 B8 102.59(17)
B6 C1A B3 B8 65.8(2)
B5 C1A B3 B8 -4.0(2)
B4 C1A B3 B2 -142.71(17)
B6 C1A B3 B2 -36.79(16)
B5 C1A B3 B2 -106.60(19)
Cl2 B2 B3 C1A -112.06(19)
B7 B2 B3 C1A 133.86(16)
B11 B2 B3 C1A 95.89(17)
B6 B2 B3 C1A 33.02(15)
C1A B2 B3 Cl3 110.17(19)
Cl2 B2 B3 Cl3 -1.9(3)
B7 B2 B3 Cl3 -115.97(19)
B11 B2 B3 Cl3 -153.94(16)
B6 B2 B3 Cl3 143.19(16)
C1A B2 B3 B7 -133.86(16)
Cl2 B2 B3 B7 114.07(19)
B11 B2 B3 B7 -37.97(16)
B6 B2 B3 B7 -100.84(18)
C1A B2 B3 B4 -32.89(15)
Cl2 B2 B3 B4 -144.95(16)
B7 B2 B3 B4 100.98(17)
B11 B2 B3 B4 63.0(2)
B6 B2 B3 B4 0.1(2)
C1A B2 B3 B8 -96.30(18)
Cl2 B2 B3 B8 151.63(16)
B7 B2 B3 B8 37.56(16)
B11 B2 B3 B8 -0.4(2)
B6 B2 B3 B8 -63.3(2)
B2 C1A B4 Cl4 -145.55(16)
B3 C1A B4 Cl4 -109.07(19)
B6 C1A B4 Cl4 144.07(17)
B5 C1A B4 Cl4 107.96(19)
B2 C1A B4 B9 66.5(2)
B3 C1A B4 B9 102.94(18)
B6 C1A B4 B9 -3.9(2)
B5 C1A B4 B9 -40.02(16)
B2 C1A B4 B3 -36.48(16)
B6 C1A B4 B3 -106.85(19)
B5 C1A B4 B3 -142.96(17)
B2 C1A B4 B8 3.7(2)
B3 C1A B4 B8 40.18(15)
B6 C1A B4 B8 -66.7(2)
B5 C1A B4 B8 -102.79(17)
B2 C1A B4 B5 106.48(19)
B3 C1A B4 B5 142.96(17)
B6 C1A B4 B5 36.11(17)
Cl3 B3 B4 C1A -110.62(18)
B7 B3 B4 C1A 96.03(17)
B8 B3 B4 C1A 133.95(17)
B2 B3 B4 C1A 32.83(15)
C1A B3 B4 Cl4 110.20(19)
Cl3 B3 B4 Cl4 -0.4(3)
B7 B3 B4 Cl4 -153.78(16)
B8 B3 B4 Cl4 -115.86(19)
B2 B3 B4 Cl4 143.02(16)
C1A B3 B4 B9 -96.48(17)
Cl3 B3 B4 B9 152.90(15)
B7 B3 B4 B9 -0.4(2)
B8 B3 B4 B9 37.47(15)
B2 B3 B4 B9 -63.7(2)
C1A B3 B4 B8 -133.95(17)
Cl3 B3 B4 B8 115.43(18)
B7 B3 B4 B8 -37.92(15)
B2 B3 B4 B8 -101.12(17)
C1A B3 B4 B5 -32.94(15)
Cl3 B3 B4 B5 -143.56(16)
B7 B3 B4 B5 63.1(2)
B8 B3 B4 B5 101.01(18)
B2 B3 B4 B5 -0.1(2)
B4 C1A B5 B10 102.63(17)
B2 C1A B5 B10 -3.7(2)
B3 C1A B5 B10 66.6(2)
B6 C1A B5 B10 -40.21(15)
B4 C1A B5 Cl5 -108.53(19)
B2 C1A B5 Cl5 145.15(16)
B3 C1A B5 Cl5 -144.60(16)
B6 C1A B5 Cl5 108.63(18)
B4 C1A B5 B9 39.87(15)
B2 C1A B5 B9 -66.4(2)
B3 C1A B5 B9 3.8(2)
B6 C1A B5 B9 -102.96(17)
B4 C1A B5 B6 142.84(17)
B2 C1A B5 B6 36.52(16)
B3 C1A B5 B6 106.77(19)
B2 C1A B5 B4 -106.32(19)
B3 C1A B5 B4 -36.07(17)
B6 C1A B5 B4 -142.84(17)
Cl4 B4 B5 C1A -110.61(18)
B9 B4 B5 C1A 134.07(17)
B3 B4 B5 C1A 32.92(15)
B8 B4 B5 C1A 96.56(17)
C1A B4 B5 B10 -96.44(17)
Cl4 B4 B5 B10 152.96(15)
B9 B4 B5 B10 37.63(15)
B3 B4 B5 B10 -63.5(2)
B8 B4 B5 B10 0.1(2)
C1A B4 B5 Cl5 110.25(18)
Cl4 B4 B5 Cl5 -0.4(2)
B9 B4 B5 Cl5 -115.69(18)
B3 B4 B5 Cl5 143.17(16)
B8 B4 B5 Cl5 -153.20(15)
C1A B4 B5 B9 -134.07(17)
Cl4 B4 B5 B9 115.33(18)
B3 B4 B5 B9 -101.15(18)
B8 B4 B5 B9 -37.51(15)
C1A B4 B5 B6 -32.88(15)
Cl4 B4 B5 B6 -143.48(16)
B9 B4 B5 B6 101.19(18)
B3 B4 B5 B6 0.0(2)
B8 B4 B5 B6 63.7(2)
B4 C1A B6 Cl6 -143.46(17)
B2 C1A B6 Cl6 109.94(19)
B3 C1A B6 Cl6 146.66(16)
B5 C1A B6 Cl6 -107.29(19)
B4 C1A B6 B11 66.6(2)
B2 C1A B6 B11 -40.01(15)
B3 C1A B6 B11 -3.3(2)
B5 C1A B6 B11 102.77(17)
B4 C1A B6 B10 3.7(2)
B2 C1A B6 B10 -102.87(18)
B3 C1A B6 B10 -66.1(2)
B5 C1A B6 B10 39.91(15)
B4 C1A B6 B5 -36.18(17)
B2 C1A B6 B5 -142.77(17)
B3 C1A B6 B5 -106.05(18)
B4 C1A B6 B2 106.59(19)
B3 C1A B6 B2 36.72(16)
B5 C1A B6 B2 142.77(17)
B10 B5 B6 C1A 133.92(17)
Cl5 B5 B6 C1A -110.37(19)
B9 B5 B6 C1A 96.03(17)
B4 B5 B6 C1A 32.76(15)
C1A B5 B6 Cl6 111.65(19)
B10 B5 B6 Cl6 -114.43(19)
Cl5 B5 B6 Cl6 1.3(3)
B9 B5 B6 Cl6 -152.32(16)
B4 B5 B6 Cl6 144.41(16)
C1A B5 B6 B11 -96.05(18)
B10 B5 B6 B11 37.87(16)
Cl5 B5 B6 B11 153.58(16)
B9 B5 B6 B11 0.0(2)
B4 B5 B6 B11 -63.3(2)
C1A B5 B6 B10 -133.92(17)
Cl5 B5 B6 B10 115.71(19)
B9 B5 B6 B10 -37.89(16)
B4 B5 B6 B10 -101.16(18)
C1A B5 B6 B2 -32.72(15)
B10 B5 B6 B2 101.20(18)
Cl5 B5 B6 B2 -143.09(16)
B9 B5 B6 B2 63.3(2)
B4 B5 B6 B2 0.0(2)
Cl2 B2 B6 C1A 111.39(19)
B7 B2 B6 C1A -96.21(17)
B11 B2 B6 C1A -133.95(16)
B3 B2 B6 C1A -33.03(15)
C1A B2 B6 Cl6 -110.5(2)
Cl2 B2 B6 Cl6 0.9(3)
B7 B2 B6 Cl6 153.33(16)
B11 B2 B6 Cl6 115.6(2)
B3 B2 B6 Cl6 -143.49(17)
C1A B2 B6 B11 133.95(16)
Cl2 B2 B6 B11 -114.67(19)
B7 B2 B6 B11 37.74(16)
B3 B2 B6 B11 100.92(17)
C1A B2 B6 B10 95.96(17)
Cl2 B2 B6 B10 -152.65(16)
B7 B2 B6 B10 -0.2(2)
B11 B2 B6 B10 -37.99(16)
B3 B2 B6 B10 62.9(2)
C1A B2 B6 B5 32.92(15)
Cl2 B2 B6 B5 144.30(17)
B7 B2 B6 B5 -63.3(2)
B11 B2 B6 B5 -101.03(18)
B3 B2 B6 B5 -0.1(2)
C1A B3 B7 Cl7 -149.30(15)
Cl3 B3 B7 Cl7 -1.8(3)
B4 B3 B7 Cl7 149.57(16)
B8 B3 B7 Cl7 111.82(19)
B2 B3 B7 Cl7 -109.96(19)
C1A B3 B7 B2 -39.34(14)
Cl3 B3 B7 B2 108.12(19)
B4 B3 B7 B2 -100.48(17)
B8 B3 B7 B2 -138.22(17)
C1A B3 B7 B12 61.15(19)
Cl3 B3 B7 B12 -151.39(16)
B4 B3 B7 B12 0.0(2)
B8 B3 B7 B12 -37.73(16)
B2 B3 B7 B12 100.49(18)
C1A B3 B7 B8 98.88(17)
Cl3 B3 B7 B8 -113.7(2)
B4 B3 B7 B8 37.75(15)
B2 B3 B7 B8 138.22(17)
C1A B3 B7 B11 -1.8(2)
Cl3 B3 B7 B11 145.68(16)
B4 B3 B7 B11 -62.9(2)
B8 B3 B7 B11 -100.66(17)
B2 B3 B7 B11 37.57(15)
C1A B2 B7 Cl7 150.35(15)
Cl2 B2 B7 Cl7 3.2(3)
B11 B2 B7 Cl7 -111.24(19)
B3 B2 B7 Cl7 110.89(19)
B6 B2 B7 Cl7 -148.47(16)
C1A B2 B7 B3 39.46(15)
Cl2 B2 B7 B3 -107.74(19)
B11 B2 B7 B3 137.87(17)
B6 B2 B7 B3 100.64(17)
C1A B2 B7 B12 -61.2(2)
Cl2 B2 B7 B12 151.55(16)
B11 B2 B7 B12 37.16(15)
B3 B2 B7 B12 -100.71(18)
B6 B2 B7 B12 -0.1(2)
C1A B2 B7 B8 2.1(2)
Cl2 B2 B7 B8 -145.09(17)
B11 B2 B7 B8 100.51(18)
B3 B2 B7 B8 -37.36(15)
B6 B2 B7 B8 63.3(2)
C1A B2 B7 B11 -98.41(16)
Cl2 B2 B7 B11 114.4(2)
B3 B2 B7 B11 -137.87(17)
B6 B2 B7 B11 -37.23(15)
C1A B4 B8 Cl8 -150.94(16)
Cl4 B4 B8 Cl8 -3.4(3)
B9 B4 B8 Cl8 110.18(19)
B3 B4 B8 Cl8 -111.36(19)
B5 B4 B8 Cl8 147.45(16)
C1A B4 B8 B3 -39.59(15)
Cl4 B4 B8 B3 107.9(2)
B9 B4 B8 B3 -138.47(17)
B5 B4 B8 B3 -101.20(17)
C1A B4 B8 B12 61.11(19)
Cl4 B4 B8 B12 -151.36(16)
B9 B4 B8 B12 -37.77(15)
B3 B4 B8 B12 100.69(17)
B5 B4 B8 B12 -0.5(2)
C1A B4 B8 B9 98.88(17)
Cl4 B4 B8 B9 -113.6(2)
B3 B4 B8 B9 138.47(17)
B5 B4 B8 B9 37.27(15)
C1A B4 B8 B7 -2.1(2)
Cl4 B4 B8 B7 145.46(17)
B9 B4 B8 B7 -100.96(17)
B3 B4 B8 B7 37.51(15)
B5 B4 B8 B7 -63.7(2)
C1A B3 B8 Cl8 150.13(16)
Cl3 B3 B8 Cl8 3.4(3)
B7 B3 B8 Cl8 -111.5(2)
B4 B3 B8 Cl8 110.7(2)
B2 B3 B8 Cl8 -148.81(16)
C1A B3 B8 B4 39.41(15)
Cl3 B3 B8 B4 -107.4(2)
B7 B3 B8 B4 137.78(17)
B2 B3 B8 B4 100.47(18)
C1A B3 B8 B12 -60.6(2)
Cl3 B3 B8 B12 152.59(17)
B7 B3 B8 B12 37.72(16)
B4 B3 B8 B12 -100.06(18)
B2 B3 B8 B12 0.4(2)
C1A B3 B8 B9 2.5(2)
Cl3 B3 B8 B9 -144.29(17)
B7 B3 B8 B9 100.84(18)
B4 B3 B8 B9 -36.94(16)
B2 B3 B8 B9 63.5(2)
C1A B3 B8 B7 -98.36(17)
Cl3 B3 B8 B7 114.9(2)
B4 B3 B8 B7 -137.78(17)
B2 B3 B8 B7 -37.30(16)
Cl7 B7 B8 Cl8 1.0(3)
B3 B7 B8 Cl8 110.98(19)
B2 B7 B8 Cl8 148.57(16)
B12 B7 B8 Cl8 -111.38(19)
B11 B7 B8 Cl8 -148.18(16)
Cl7 B7 B8 B4 -147.62(16)
B3 B7 B8 B4 -37.61(16)
B2 B7 B8 B4 0.0(2)
B12 B7 B8 B4 100.03(18)
B11 B7 B8 B4 63.2(2)
Cl7 B7 B8 B3 -110.00(19)
B2 B7 B8 B3 37.60(15)
B12 B7 B8 B3 137.65(17)
B11 B7 B8 B3 100.85(18)
Cl7 B7 B8 B12 112.35(19)
B3 B7 B8 B12 -137.65(17)
B2 B7 B8 B12 -100.05(18)
B11 B7 B8 B12 -36.80(16)
Cl7 B7 B8 B9 149.43(16)
B3 B7 B8 B9 -100.57(18)
B2 B7 B8 B9 -63.0(2)
B12 B7 B8 B9 37.08(16)
B11 B7 B8 B9 0.3(2)
C1A B4 B9 Cl9 150.99(16)
Cl4 B4 B9 Cl9 4.5(3)
B3 B4 B9 Cl9 -147.43(16)
B8 B4 B9 Cl9 -110.15(19)
B5 B4 B9 Cl9 111.47(19)
C1A B4 B9 B5 39.52(15)
Cl4 B4 B9 B5 -107.0(2)
B3 B4 B9 B5 101.10(17)
B8 B4 B9 B5 138.38(16)
C1A B4 B9 B12 -60.9(2)
Cl4 B4 B9 B12 152.63(17)
B3 B4 B9 B12 0.7(2)
B8 B4 B9 B12 37.98(16)
B5 B4 B9 B12 -100.39(17)
C1A B4 B9 B10 2.4(2)
Cl4 B4 B9 B10 -144.09(17)
B3 B4 B9 B10 64.0(2)
B8 B4 B9 B10 101.26(18)
B5 B4 B9 B10 -37.11(16)
C1A B4 B9 B8 -98.86(17)
Cl4 B4 B9 B8 114.6(2)
B3 B4 B9 B8 -37.28(15)
B5 B4 B9 B8 -138.38(16)
C1A B5 B9 Cl9 -149.48(16)
B10 B5 B9 Cl9 111.48(19)
Cl5 B5 B9 Cl9 -2.7(3)
B6 B5 B9 Cl9 149.17(16)
B4 B5 B9 Cl9 -110.28(19)
C1A B5 B9 B4 -39.20(15)
B10 B5 B9 B4 -138.24(17)
Cl5 B5 B9 B4 107.5(2)
B6 B5 B9 B4 -100.55(18)
C1A B5 B9 B12 61.5(2)
B10 B5 B9 B12 -37.56(15)
Cl5 B5 B9 B12 -151.79(17)
B6 B5 B9 B12 0.1(2)
B4 B5 B9 B12 100.68(17)
C1A B5 B9 B10 99.04(17)
Cl5 B5 B9 B10 -114.2(2)
B6 B5 B9 B10 37.69(16)
B4 B5 B9 B10 138.24(17)
C1A B5 B9 B8 -2.0(2)
B10 B5 B9 B8 -100.99(18)
Cl5 B5 B9 B8 144.78(17)
B6 B5 B9 B8 -63.3(2)
B4 B5 B9 B8 37.25(15)
Cl8 B8 B9 Cl9 -0.4(3)
B4 B8 B9 Cl9 110.47(19)
B3 B8 B9 Cl9 147.56(16)
B12 B8 B9 Cl9 -112.15(19)
B7 B8 B9 Cl9 -149.31(16)
Cl8 B8 B9 B4 -110.88(19)
B3 B8 B9 B4 37.09(15)
B12 B8 B9 B4 137.38(17)
B7 B8 B9 B4 100.22(17)
Cl8 B8 B9 B5 -148.30(16)
B4 B8 B9 B5 -37.42(15)
B3 B8 B9 B5 -0.3(2)
B12 B8 B9 B5 99.96(17)
B7 B8 B9 B5 62.8(2)
Cl8 B8 B9 B12 111.73(19)
B4 B8 B9 B12 -137.38(17)
B3 B8 B9 B12 -100.29(18)
B7 B8 B9 B12 -37.16(16)
Cl8 B8 B9 B10 148.61(16)
B4 B8 B9 B10 -100.51(17)
B3 B8 B9 B10 -63.4(2)
B12 B8 B9 B10 36.88(16)
B7 B8 B9 B10 -0.3(2)
C1A B5 B10 B6 39.54(15)
Cl5 B5 B10 B6 -107.69(19)
B9 B5 B10 B6 137.96(17)
B4 B5 B10 B6 100.66(17)
C1A B5 B10 Cl10 150.88(15)
Cl5 B5 B10 Cl10 3.6(3)
B9 B5 B10 Cl10 -110.71(18)
B6 B5 B10 Cl10 111.33(19)
B4 B5 B10 Cl10 -148.01(15)
C1A B5 B10 B12 -60.80(19)
Cl5 B5 B10 B12 151.97(16)
B9 B5 B10 B12 37.62(15)
B6 B5 B10 B12 -100.34(17)
B4 B5 B10 B12 0.3(2)
C1A B5 B10 B9 -98.42(17)
Cl5 B5 B10 B9 114.35(19)
B6 B5 B10 B9 -137.96(17)
B4 B5 B10 B9 -37.31(15)
C1A B5 B10 B11 2.3(2)
Cl5 B5 B10 B11 -144.98(16)
B9 B5 B10 B11 100.67(18)
B6 B5 B10 B11 -37.29(16)
B4 B5 B10 B11 63.4(2)
C1A B6 B10 B5 -39.49(15)
Cl6 B6 B10 B5 106.8(2)
B11 B6 B10 B5 -138.00(17)
B2 B6 B10 B5 -100.36(18)
C1A B6 B10 Cl10 -149.64(16)
Cl6 B6 B10 Cl10 -3.3(3)
B11 B6 B10 Cl10 111.85(19)
B5 B6 B10 Cl10 -110.1(2)
B2 B6 B10 Cl10 149.50(16)
C1A B6 B10 B12 61.3(2)
Cl6 B6 B10 B12 -152.35(17)
B11 B6 B10 B12 -37.18(16)
B5 B6 B10 B12 100.82(18)
B2 B6 B10 B12 0.5(2)
C1A B6 B10 B9 -1.9(2)
Cl6 B6 B10 B9 144.39(17)
B11 B6 B10 B9 -100.44(18)
B5 B6 B10 B9 37.56(16)
B2 B6 B10 B9 -62.8(2)
C1A B6 B10 B11 98.51(17)
Cl6 B6 B10 B11 -115.2(2)
B5 B6 B10 B11 138.00(17)
B2 B6 B10 B11 37.65(16)
Cl9 B9 B10 B5 -110.7(2)
B4 B9 B10 B5 37.45(16)
B12 B9 B10 B5 137.78(17)
B8 B9 B10 B5 100.85(17)
Cl9 B9 B10 B6 -148.40(17)
B4 B9 B10 B6 -0.3(2)
B5 B9 B10 B6 -37.74(16)
B12 B9 B10 B6 100.04(18)
B8 B9 B10 B6 63.1(2)
Cl9 B9 B10 Cl10 -0.6(3)
B4 B9 B10 Cl10 147.56(17)
B5 B9 B10 Cl10 110.1(2)
B12 B9 B10 Cl10 -112.1(2)
B8 B9 B10 Cl10 -149.04(16)
Cl9 B9 B10 B12 111.56(19)
B4 B9 B10 B12 -100.33(18)
B5 B9 B10 B12 -137.78(17)
B8 B9 B10 B12 -36.93(16)
Cl9 B9 B10 B11 148.66(16)
B4 B9 B10 B11 -63.2(2)
B5 B9 B10 B11 -100.68(18)
B12 B9 B10 B11 37.10(16)
B8 B9 B10 B11 0.2(2)
C1A B6 B11 Cl11 149.93(15)
Cl6 B6 B11 Cl11 1.4(3)
B10 B6 B11 Cl11 -111.34(19)
B5 B6 B11 Cl11 -148.73(16)
B2 B6 B11 Cl11 110.74(19)
C1A B6 B11 B12 -61.45(19)
Cl6 B6 B11 B12 150.03(17)
B10 B6 B11 B12 37.29(15)
B5 B6 B11 B12 -0.1(2)
B2 B6 B11 B12 -100.64(17)
C1A B6 B11 B2 39.19(14)
Cl6 B6 B11 B2 -109.3(2)
B10 B6 B11 B2 137.93(17)
B5 B6 B11 B2 100.53(18)
C1A B6 B11 B10 -98.74(16)
Cl6 B6 B11 B10 112.7(2)
B5 B6 B11 B10 -37.39(16)
B2 B6 B11 B10 -137.93(17)
C1A B6 B11 B7 1.9(2)
Cl6 B6 B11 B7 -146.62(17)
B10 B6 B11 B7 100.63(17)
B5 B6 B11 B7 63.2(2)
B2 B6 B11 B7 -37.29(15)
C1A B2 B11 B6 -39.34(15)
Cl2 B2 B11 B6 109.2(2)
B7 B2 B11 B6 -138.09(17)
B3 B2 B11 B6 -100.50(17)
C1A B2 B11 Cl11 -150.99(16)
Cl2 B2 B11 Cl11 -2.5(3)
B7 B2 B11 Cl11 110.3(2)
B3 B2 B11 Cl11 147.84(16)
B6 B2 B11 Cl11 -111.65(19)
C1A B2 B11 B12 61.4(2)
Cl2 B2 B11 B12 -150.06(17)
B7 B2 B11 B12 -37.35(16)
B3 B2 B11 B12 0.2(2)
B6 B2 B11 B12 100.75(18)
C1A B2 B11 B10 -1.8(2)
Cl2 B2 B11 B10 146.73(17)
B7 B2 B11 B10 -100.56(18)
B3 B2 B11 B10 -63.0(2)
B6 B2 B11 B10 37.54(15)
C1A B2 B11 B7 98.75(17)
Cl2 B2 B11 B7 -112.7(2)
B3 B2 B11 B7 37.59(16)
B6 B2 B11 B7 138.09(17)
B5 B10 B11 B6 37.63(16)
Cl10 B10 B11 B6 -110.4(2)
B12 B10 B11 B6 138.11(17)
B9 B10 B11 B6 100.92(18)
B5 B10 B11 Cl11 148.60(16)
B6 B10 B11 Cl11 111.0(2)
Cl10 B10 B11 Cl11 0.6(3)
B12 B10 B11 Cl11 -110.9(2)
B9 B10 B11 Cl11 -148.11(16)
B5 B10 B11 B12 -100.48(18)
B6 B10 B11 B12 -138.11(17)
Cl10 B10 B11 B12 111.5(2)
B9 B10 B11 B12 -37.19(16)
B5 B10 B11 B2 -0.3(2)
B6 B10 B11 B2 -37.92(16)
Cl10 B10 B11 B2 -148.28(17)
B12 B10 B11 B2 100.19(18)
B9 B10 B11 B2 63.0(2)
B5 B10 B11 B7 -63.3(2)
B6 B10 B11 B7 -100.91(18)
Cl10 B10 B11 B7 148.73(16)
B12 B10 B11 B7 37.20(16)
B9 B10 B11 B7 0.0(2)
Cl7 B7 B11 B6 147.25(16)
B3 B7 B11 B6 -0.1(2)
B2 B7 B11 B6 37.76(15)
B12 B7 B11 B6 -100.33(17)
B8 B7 B11 B6 -63.4(2)
Cl7 B7 B11 Cl11 -1.1(3)
B3 B7 B11 Cl11 -148.40(16)
B2 B7 B11 Cl11 -110.56(19)
B12 B7 B11 Cl11 111.35(19)
B8 B7 B11 Cl11 148.32(16)
Cl7 B7 B11 B12 -112.42(19)
B3 B7 B11 B12 100.25(18)
B2 B7 B11 B12 138.09(17)
B8 B7 B11 B12 36.96(16)
Cl7 B7 B11 B2 109.49(19)
B3 B7 B11 B2 -37.84(15)
B12 B7 B11 B2 -138.09(17)
B8 B7 B11 B2 -101.12(18)
Cl7 B7 B11 B10 -149.56(16)
B3 B7 B11 B10 63.1(2)
B2 B7 B11 B10 100.94(18)
B12 B7 B11 B10 -37.14(16)
B8 B7 B11 B10 -0.2(2)
B6 B11 B12 Cl12 -147.37(16)
Cl11 B11 B12 Cl12 1.3(3)
B2 B11 B12 Cl12 148.68(16)
B10 B11 B12 Cl12 -110.12(19)
B7 B11 B12 Cl12 111.51(19)
B6 B11 B12 B9 0.2(2)
Cl11 B11 B12 B9 148.84(16)
B2 B11 B12 B9 -63.8(2)
B10 B11 B12 B9 37.44(16)
B7 B11 B12 B9 -100.93(18)
B6 B11 B12 B10 -37.25(16)
Cl11 B11 B12 B10 111.40(19)
B2 B11 B12 B10 -101.20(18)
B7 B11 B12 B10 -138.37(17)
B6 B11 B12 B8 64.0(2)
Cl11 B11 B12 B8 -147.39(16)
B2 B11 B12 B8 0.0(2)
B10 B11 B12 B8 101.21(18)
B7 B11 B12 B8 -37.16(16)
B6 B11 B12 B7 101.12(18)
Cl11 B11 B12 B7 -110.23(19)
B2 B11 B12 B7 37.17(16)
B10 B11 B12 B7 138.37(17)
Cl9 B9 B12 Cl12 -1.4(3)
B4 B9 B12 Cl12 -149.06(16)
B5 B9 B12 Cl12 147.38(16)
B10 B9 B12 Cl12 110.00(19)
B8 B9 B12 Cl12 -111.15(19)
Cl9 B9 B12 B11 -149.02(16)
B4 B9 B12 B11 63.4(2)
B5 B9 B12 B11 -0.2(2)
B10 B9 B12 B11 -37.58(16)
B8 B9 B12 B11 101.28(17)
Cl9 B9 B12 B10 -111.44(19)
B4 B9 B12 B10 100.94(17)
B5 B9 B12 B10 37.38(15)
B8 B9 B12 B10 138.85(17)
Cl9 B9 B12 B8 109.70(19)
B4 B9 B12 B8 -37.92(15)
B5 B9 B12 B8 -101.47(17)
B10 B9 B12 B8 -138.85(17)
Cl9 B9 B12 B7 146.93(16)
B4 B9 B12 B7 -0.7(2)
B5 B9 B12 B7 -64.2(2)
B10 B9 B12 B7 -101.63(18)
B8 B9 B12 B7 37.23(15)
B5 B10 B12 Cl12 -148.36(16)
B6 B10 B12 Cl12 148.04(16)
Cl10 B10 B12 Cl12 -0.7(3)
B9 B10 B12 Cl12 -110.74(19)
B11 B10 B12 Cl12 110.94(19)
B5 B10 B12 B11 100.70(17)
B6 B10 B12 B11 37.10(16)
Cl10 B10 B12 B11 -111.60(19)
B9 B10 B12 B11 138.32(17)
B5 B10 B12 B9 -37.62(15)
B6 B10 B12 B9 -101.22(18)
Cl10 B10 B12 B9 110.09(18)
B11 B10 B12 B9 -138.32(17)
B5 B10 B12 B8 -0.6(2)
B6 B10 B12 B8 -64.2(2)
Cl10 B10 B12 B8 147.07(16)
B9 B10 B12 B8 36.99(15)
B11 B10 B12 B8 -101.33(18)
B5 B10 B12 B7 63.1(2)
B6 B10 B12 B7 -0.5(2)
Cl10 B10 B12 B7 -149.21(16)
B9 B10 B12 B7 100.71(18)
B11 B10 B12 B7 -37.61(16)
Cl8 B8 B12 Cl12 0.4(3)
B4 B8 B12 Cl12 148.07(16)
B3 B8 B12 Cl12 -148.78(16)
B9 B8 B12 Cl12 110.39(19)
B7 B8 B12 Cl12 -111.17(19)
Cl8 B8 B12 B11 148.87(16)
B4 B8 B12 B11 -63.4(2)
B3 B8 B12 B11 -0.3(2)
B9 B8 B12 B11 -101.11(18)
B7 B8 B12 B11 37.34(16)
Cl8 B8 B12 B9 -110.02(19)
B4 B8 B12 B9 37.69(15)
B3 B8 B12 B9 100.84(18)
B7 B8 B12 B9 138.44(17)
Cl8 B8 B12 B10 -147.01(16)
B4 B8 B12 B10 0.7(2)
B3 B8 B12 B10 63.9(2)
B9 B8 B12 B10 -36.98(15)
B7 B8 B12 B10 101.46(18)
Cl8 B8 B12 B7 111.5(2)
B4 B8 B12 B7 -100.76(17)
B3 B8 B12 B7 -37.60(16)
B9 B8 B12 B7 -138.44(17)
Cl7 B7 B12 Cl12 -0.3(3)
B3 B7 B12 Cl12 148.54(16)
B2 B7 B12 Cl12 -147.77(16)
B8 B7 B12 Cl12 110.9(2)
B11 B7 B12 Cl12 -110.5(2)
Cl7 B7 B12 B11 110.2(2)
B3 B7 B12 B11 -100.95(18)
B2 B7 B12 B11 -37.25(16)
B8 B7 B12 B11 -138.63(17)
Cl7 B7 B12 B9 -148.44(16)
B3 B7 B12 B9 0.4(2)
B2 B7 B12 B9 64.1(2)
B8 B7 B12 B9 -37.27(16)
B11 B7 B12 B9 101.36(18)
Cl7 B7 B12 B10 147.81(16)
B3 B7 B12 B10 -63.3(2)
B2 B7 B12 B10 0.4(2)
B8 B7 B12 B10 -101.02(18)
B11 B7 B12 B10 37.61(16)
Cl7 B7 B12 B8 -111.17(19)
B3 B7 B12 B8 37.68(16)
B2 B7 B12 B8 101.38(18)
B11 B7 B12 B8 138.63(17)
C6T C1T C2T C3T 1.3(3)
C7T C1T C2T C3T -178.8(2)
C1T C2T C3T C4T -0.4(4)
C2T C3T C4T C5T -0.4(4)
C3T C4T C5T C6T 0.3(4)
C4T C5T C6T C1T 0.6(4)
C2T C1T C6T C5T -1.4(4)
C7T C1T C6T C5T 178.7(2)
C6U C1U C2U C3U 0.0(7)
C7U C1U C2U C3U 179.9(5)
C1U C2U C3U C4U 0.8(8)
C2U C3U C4U C5U -1.5(9)
C3U C4U C5U C6U 1.3(10)
C4U C5U C6U C1U -0.5(9)
C2U C1U C6U C5U -0.3(8)
C7U C1U C6U C5U 179.9(5)
C6U' C1U' C2U' C3U' 0.2(2)
C7U' C1U' C2U' C3U' -179.9(2)
C1U' C2U' C3U' C4U' 0.1(2)
C2U' C3U' C4U' C5U' -0.1(5)
C3U' C4U' C5U' C6U' -0.1(7)
C2U' C1U' C6U' C5U' -0.4(5)
C7U' C1U' C6U' C5U' 179.6(4)
C4U' C5U' C6U' C1U' 0.4(7)
